data_1567220
loop_
_publ_author_name
'Gritsenko, V. V.'
'D'yachenko, O. A.'
'Kotov, A. I.'
'Buravov, L. I.'
'Mizuno, M.'

_publ_section_title
;
 Influence of Packing of Radical Cations on the Conductivity of the New
 Molecular Semiconductor (Doet)2ReO4
;
_journal_issue 6
_journal_name_full 'Russian Journal of Coordination Chemistry'
_journal_page_first 401
_journal_page_last 406
_journal_paper_doi 10.1023/A:1011339825620
_journal_volume 27
_journal_year 2001
_chemical_formula_moiety 'C24 H20 Re O8 S16'
_chemical_formula_sum 'C24 H20 O8 Re S16'
_chemical_formula_weight 1135.56
_chemical_name_systematic
;
bis((1,4-Dioxanediyl-2,3-dithio)ethylene-dithiotetrathiafulvalene)
tetraoxo-rhenium(VI)
;
_space_group_crystal_system triclinic
_space_group_IT_number 2
_space_group_name_Hall '-P 1'
_space_group_name_H-M_alt 'P -1'
_audit_creation_method 'manually at INEOS RAS'
_cell_angle_alpha 80.22(2)
_cell_angle_beta 88.87(2)
_cell_angle_gamma 78.67(2)
_cell_formula_units_Z 2
_cell_length_a 9.040(2)
_cell_length_b 12.744(4)
_cell_length_c 16.140(4)
_cell_volume 1796.5(8)
_diffrn_ambient_temperature 295
_diffrn_radiation_probe x-ray
_diffrn_radiation_type CuK\a
_exptl_crystal_density_diffrn 2.099
_exptl_crystal_F_000 1118
_refine_ls_R_factor_gt 0.089
_refine_ls_wR_factor_ref 0.191
_cod_data_source_file R15-16old.cif
_cod_data_source_block compound_R17old
_cod_original_cell_volume 1796.6(9)
_cod_original_formula_sum 'C24 H20 Re O8 S16'
_cod_database_code 1567220

loop_
_space_group_symop_operation_xyz
'x, y, z'
'-x, -y, -z'

loop_
_atom_site_label
_atom_site_type_symbol
_atom_site_fract_x
_atom_site_fract_y
_atom_site_fract_z
_atom_site_U_iso_or_equiv
Re Re 0.0743(1) 0.8215(1) 0.9592(1) 0.042(1)
S(1) S 0.1525(2) 0.5127(2) 0.6761(1) 0.040(1)
S(2) S 0.3329(2) 0.6062(1) 0.5394(1) 0.032(1)
S(3) S 0.5234(2) 0.6882(1) 0.3790(1) 0.030(1)
S(4) S 0.7026(2) 0.7510(2) 0.2267(1) 0.037(1)
S(5) S 0.6272(2) 0.9994(1) 0.2713(1) 0.034(1)
S(6) S 0.4586(2) 0.9091(1) 0.4200(1) 0.031(1)
S(7) S 0.2622(2) 0.8274(1) 0.5787(1) 0.032(1)
S(8) S 0.0664(2) 0.7769(2) 0.7216(1) 0.037(1)
S(9) S -0.0353(2) 0.0416(2) 0.6353(1) 0.041(1)
S(10) S 0.1550(2) 0.1276(1) 0.5001(1) 0.032(1)
S(11) S 0.3523(2) 0.2083(1) 0.3386(1) 0.033(1)
S(12) S 0.5302(2) 0.2731(2) 0.1866(1) 0.043(1)
S(13) S 0.4276(2) 0.5253(2) 0.2240(1) 0.043(1)
S(14) S 0.2786(2) 0.4295(1) 0.3784(1) 0.033(1)
S(15) S 0.0906(2) 0.3491(1) 0.5369(1) 0.032(1)
S(16) S -0.1075(2) 0.3036(2) 0.6801(1) 0.041(1)
O(1) O -0.0823(7) 0.8469(7) 0.8953(5) 0.069(2)
O(2) O 0.1748(10) 0.6969(7) 0.9515(6) 0.091(3)
O(3) O 0.0352(8) 0.8403(5) 1.0586(4) 0.066(2)
O(4) O 0.1831(8) 0.9153(5) 0.9220(4) 0.071(2)
O(5) O 0.6051(6) 0.8494(4) 0.0720(3) 0.035(1)
O(6) O 0.4123(5) 0.9662(4) 0.1770(3) 0.031(1)
O(7) O 0.4449(6) 0.3635(4) 0.0287(3) 0.041(1)
O(8) O 0.2281(6) 0.4735(4) 0.1290(3) 0.038(1)
C(1) C 0.1149(11) 0.5527(6) 0.7772(5) 0.047(2)
C(2) C 0.0058(9) 0.6578(6) 0.7743(5) 0.042(2)
C(3) C 0.2125(8) 0.6296(5) 0.6232(4) 0.029(2)
C(4) C 0.1783(8) 0.7296(6) 0.6421(4) 0.031(2)
C(5) C 0.3523(7) 0.7425(5) 0.5125(4) 0.025(2)
C(6) C 0.4352(7) 0.7754(5) 0.4458(4) 0.024(2)
C(7) C 0.6014(7) 0.7883(6) 0.3143(4) 0.027(2)
C(8) C 0.5725(8) 0.8864(5) 0.3345(4) 0.027(2)
C(9) C 0.6628(8) 0.8774(5) 0.1439(4) 0.031(2)
C(10) C 0.5639(8) 0.9743(6) 0.1710(4) 0.030(2)
C(11) C 0.4463(9) 0.8438(7) 0.0784(5) 0.040(2)
C(12) C 0.3609(9) 0.9436(7) 0.0985(5) 0.041(2)
C(13) C -0.0562(11) 0.0796(6) 0.7393(5) 0.047(2)
C(14) C -0.1587(10) 0.1841(8) 0.7434(5) 0.051(2)
C(15) C 0.0336(7) 0.1535(5) 0.5827(4) 0.026(2)
C(16) C 0.0037(7) 0.2540(5) 0.6007(4) 0.026(2)
C(17) C 0.1790(8) 0.2612(5) 0.4729(4) 0.027(2)
C(18) C 0.2624(7) 0.2944(5) 0.4042(4) 0.023(2)
C(19) C 0.4226(8) 0.3107(6) 0.2716(4) 0.031(2)
C(20) C 0.3876(8) 0.4089(6) 0.2903(4) 0.028(2)
C(21) C 0.4878(8) 0.3976(6) 0.1010(4) 0.035(2)
C(22) C 0.3785(8) 0.4903(6) 0.1242(5) 0.035(2)
C(23) C 0.2913(9) 0.3477(8) 0.0329(6) 0.051(2)
C(24) C 0.1895(10) 0.4452(7) 0.0500(5) 0.046(2)
